data_4507217
loop_
_publ_author_name
'Mahata, Partha'
'Draznieks, Caroline-Mellot'
'Roy, Partha'
'Natarajan, Srinivasan'

_publ_section_title
;
 Solid State and Solution Mediated Multistep Sequential Transformations in
 Metal--Organic Coordination Networks
;
_journal_issue 1
_journal_name_full 'Crystal Growth &amp; Design'
_journal_page_first 155
_journal_paper_doi 10.1021/cg301306m
_journal_volume 13
_journal_year 2013
_chemical_formula_sum 'C38 H24 Mn2 N2 O10'
_chemical_formula_weight 778.47
_chemical_name_common 'Manganese Carboxylate'
_chemical_name_systematic
;
 ?
;
_space_group_IT_number 14
_symmetry_cell_setting monoclinic
_symmetry_space_group_name_Hall '-P 2ybc'
_symmetry_space_group_name_H-M 'P 1 21/c 1'
_atom_sites_solution_hydrogens geom
_atom_sites_solution_primary direct
_atom_sites_solution_secondary difmap
_cell_angle_alpha 90.00
_cell_angle_beta 101.154(3)
_cell_angle_gamma 90.00
_cell_formula_units_Z 4
_cell_length_a 13.321(2)
_cell_length_b 13.809(2)
_cell_length_c 19.818(3)
_cell_measurement_reflns_used 8407
_cell_measurement_temperature 273(2)
_cell_measurement_theta_max 28.03
_cell_measurement_theta_min 1.81
_cell_volume 3576.7(9)
_computing_cell_refinement 'SAINT (Bruker, 2000)'
_computing_data_collection 'SMART (Bruker, 2000)'
_computing_data_reduction SAINT
_computing_molecular_graphics 'Ortep-3 for Windows (Farrugia, 1999) and CAMERON (Watkin et al., 1993)'
_computing_publication_material 'PLATON (Spek, 2003)'
_computing_structure_refinement 'SHELXL-97 (Sheldrick, 1997)'
_computing_structure_solution 'SIR92 (Altomare et al., 1993)'
_diffrn_ambient_temperature 273(2)
_diffrn_measured_fraction_theta_full 0.971
_diffrn_measured_fraction_theta_max 0.971
_diffrn_measurement_device_type 'Bruker SMART CCD area detector'
_diffrn_measurement_method '\f and \w scans'
_diffrn_radiation_monochromator graphite
_diffrn_radiation_source 'fine-focus sealed tube'
_diffrn_radiation_type MoK\a
_diffrn_radiation_wavelength 0.71073
_diffrn_reflns_av_R_equivalents 0.0364
_diffrn_reflns_av_sigmaI/netI 0.0407
_diffrn_reflns_limit_h_max 17
_diffrn_reflns_limit_h_min -16
_diffrn_reflns_limit_k_max 18
_diffrn_reflns_limit_k_min -16
_diffrn_reflns_limit_l_max 25
_diffrn_reflns_limit_l_min -26
_diffrn_reflns_number 30575
_diffrn_reflns_theta_full 28.03
_diffrn_reflns_theta_max 28.03
_diffrn_reflns_theta_min 1.81
_exptl_absorpt_coefficient_mu 0.767
_exptl_absorpt_correction_T_max 0.9342
_exptl_absorpt_correction_T_min 0.9204
_exptl_absorpt_correction_type multi-scan
_exptl_crystal_colour 'Pale brown'
_exptl_crystal_density_diffrn 1.446
_exptl_crystal_density_method 'not measured'
_exptl_crystal_description Square
_exptl_crystal_F_000 1584
_exptl_crystal_size_max 0.11
_exptl_crystal_size_mid 0.09
_exptl_crystal_size_min 0.09
_refine_diff_density_max 0.363
_refine_diff_density_min -0.266
_refine_diff_density_rms 0.057
_refine_ls_extinction_method none
_refine_ls_goodness_of_fit_ref 1.047
_refine_ls_hydrogen_treatment fixed
_refine_ls_matrix_type full
_refine_ls_number_parameters 469
_refine_ls_number_reflns 8407
_refine_ls_number_restraints 0
_refine_ls_restrained_S_all 1.047
_refine_ls_R_factor_all 0.0784
_refine_ls_R_factor_gt 0.0483
_refine_ls_shift/su_max 0.001
_refine_ls_shift/su_mean 0.000
_refine_ls_structure_factor_coef Fsqd
_refine_ls_weighting_details 'calc w=1/[\s^2^(Fo^2^)+(0.0455P)^2^+1.1380P] where P=(Fo^2^+2Fc^2^)/3'
_refine_ls_weighting_scheme calc
_refine_ls_wR_factor_gt 0.0971
_refine_ls_wR_factor_ref 0.1094
_reflns_number_gt 5966
_reflns_number_total 8407
_reflns_threshold_expression >2sigma(I)
_cod_data_source_file cg301306m_si_004.cif
_cod_data_source_block Compound(IIIa)
_cod_depositor_comments
;
The following automatic conversions were performed:

'_symmetry_cell_setting' value 'Monoclinic' changed to 'monoclinic'
according to /home/saulius/struct/CIF-dictionaries/cif_core.dic
dictionary named 'cif_core.dic' version 2.4.2 from 2011-04-26.

Automatic conversion script
Id: cif_fix_values 1891 2012-01-12 08:04:46Z andrius 
;
_cod_original_cell_volume 3576.6(11)
_cod_original_sg_symbol_H-M P21/c
_cod_database_code 4507217

loop_
_symmetry_equiv_pos_as_xyz
'x, y, z'
'-x, y+1/2, -z+1/2'
'-x, -y, -z'
'x, -y-1/2, z-1/2'

loop_
_atom_site_label
_atom_site_type_symbol
_atom_site_fract_x
_atom_site_fract_y
_atom_site_fract_z
_atom_site_U_iso_or_equiv
_atom_site_adp_type
_atom_site_occupancy
_atom_site_symmetry_multiplicity
_atom_site_calc_flag
_atom_site_refinement_flags
Mn1 Mn 0.66542(3) -0.02214(2) 0.044929(19) 0.03615(11) Uani 1 1 d .
Mn2 Mn 0.86341(3) -0.04840(2) -0.03918(2) 0.03810(11) Uani 1 1 d .
O1 O 0.52679(14) -0.07005(12) 0.06699(10) 0.0517(5) Uani 1 1 d .
O2 O 0.62057(13) 0.11440(11) -0.00273(9) 0.0488(5) Uani 1 1 d .
O3 O 0.66031(17) -0.10938(14) -0.04594(11) 0.0731(7) Uani 1 1 d .
O4 O 0.76868(14) -0.13309(12) 0.09686(9) 0.0481(4) Uani 1 1 d .
O5 O 0.82533(13) 0.05561(11) 0.03637(9) 0.0475(4) Uani 1 1 d .
O6 O 1.00869(15) -0.05493(13) -0.06172(12) 0.0614(5) Uani 1 1 d .
O7 O 0.87833(13) -0.16744(11) 0.02805(10) 0.0469(4) Uani 1 1 d .
O8 O 0.76933(17) -0.13848(14) -0.11417(11) 0.0667(6) Uani 1 1 d .
O9 O 0.4913(2) 0.49213(14) -0.18410(13) 0.0997(10) Uani 1 1 d .
O10 O 0.9071(2) 0.44876(13) 0.20662(10) 0.0770(7) Uani 1 1 d .
N1 N 0.68762(16) 0.04382(14) 0.15071(11) 0.0442(5) Uani 1 1 d .
N2 N 0.81950(17) 0.07502(15) -0.11181(11) 0.0481(5) Uani 1 1 d .
C1 C 0.63738(19) -0.25189(16) -0.11389(12) 0.0386(6) Uani 1 1 d .
C2 C 0.6561(2) -0.2978(2) -0.17154(15) 0.0570(7) Uani 1 1 d .
H2 H 0.7021 -0.2705 -0.1959 0.068 Uiso 1 1 calc R
C3 C 0.6080(3) -0.3838(2) -0.19420(16) 0.0673(9) Uani 1 1 d .
H3 H 0.6205 -0.4135 -0.2339 0.081 Uiso 1 1 calc R
C4 C 0.5430(3) 0.57582(19) -0.15822(16) 0.0601(8) Uani 1 1 d .
C5 C 0.5220(3) -0.3811(2) -0.10107(18) 0.0753(10) Uani 1 1 d .
H5 H 0.4762 -0.4095 -0.0770 0.090 Uiso 1 1 calc R
C6 C 0.5697(2) -0.2936(2) -0.07859(15) 0.0605(8) Uani 1 1 d .
H6 H 0.5555 -0.2636 -0.0395 0.073 Uiso 1 1 calc R
C7 C 0.6923(2) -0.15995(18) -0.08984(14) 0.0490(7) Uani 1 1 d .
C8 C 0.5078(2) 0.40730(19) -0.14596(15) 0.0614(9) Uani 1 1 d .
C9 C 0.5933(2) 0.3892(2) -0.09736(17) 0.0709(10) Uani 1 1 d .
H9 H 0.6435 0.4364 -0.0859 0.085 Uiso 1 1 calc R
C10 C 0.6045(2) 0.29937(19) -0.06531(15) 0.0567(8) Uani 1 1 d .
H10 H 0.6630 0.2866 -0.0325 0.068 Uiso 1 1 calc R
C11 C 0.53089(18) 0.22893(16) -0.08104(12) 0.0381(5) Uani 1 1 d .
C12 C 0.4457(2) 0.24966(19) -0.13018(15) 0.0595(8) Uani 1 1 d .
H12 H 0.3949 0.2030 -0.1416 0.071 Uiso 1 1 calc R
C13 C 0.4341(2) 0.3384(2) -0.16286(17) 0.0696(10) Uani 1 1 d .
H13 H 0.3763 0.3511 -0.1963 0.084 Uiso 1 1 calc R
C14 C 0.54262(18) 0.13084(16) -0.04702(12) 0.0362(5) Uani 1 1 d .
C21 C 0.85428(18) -0.28378(16) 0.11047(13) 0.0395(6) Uani 1 1 d .
C22 C 0.8939(2) -0.35836(18) 0.07734(15) 0.0542(7) Uani 1 1 d .
H22 H 0.9096 -0.3478 0.0342 0.065 Uiso 1 1 calc R
C23 C 0.9105(3) 0.55088(19) 0.10771(16) 0.0625(8) Uani 1 1 d .
H23 H 0.9359 0.5006 0.0847 0.075 Uiso 1 1 calc R
C24 C 0.8892(2) 0.53595(17) 0.17177(14) 0.0517(7) Uani 1 1 d .
C25 C 0.8528(2) 0.60959(19) 0.20650(14) 0.0571(8) Uani 1 1 d .
H25 H 0.8404 0.5996 0.2506 0.069 Uiso 1 1 calc R
C26 C 0.8346(2) -0.30070(18) 0.17510(14) 0.0521(7) Uani 1 1 d .
H26 H 0.8085 -0.2509 0.1982 0.062 Uiso 1 1 calc R
C27 C 0.83166(19) -0.18686(16) 0.07585(13) 0.0397(6) Uani 1 1 d .
C28 C 0.9071(3) 0.36396(18) 0.16821(14) 0.0579(8) Uani 1 1 d .
C29 C 0.8177(2) 0.32959(18) 0.12961(15) 0.0585(8) Uani 1 1 d .
H29 H 0.7575 0.3650 0.1260 0.070 Uiso 1 1 calc R
C30 C 0.8177(2) 0.24122(17) 0.09573(14) 0.0499(7) Uani 1 1 d .
H30 H 0.7572 0.2171 0.0698 0.060 Uiso 1 1 calc R
C31 C 0.90735(19) 0.18943(16) 0.10055(13) 0.0407(6) Uani 1 1 d .
C32 C 0.9966(2) 0.2265(2) 0.13898(16) 0.0630(8) Uani 1 1 d .
H32 H 1.0576 0.1926 0.1419 0.076 Uiso 1 1 calc R
C33 C 0.9959(3) 0.3136(2) 0.17304(17) 0.0724(10) Uani 1 1 d .
H33 H 1.0561 0.3379 0.1993 0.087 Uiso 1 1 calc R
C34 C 0.9078(2) 0.09457(16) 0.06425(13) 0.0394(6) Uani 1 1 d .
C41 C 0.6175(2) 0.10706(19) 0.16253(15) 0.0524(7) Uani 1 1 d .
H41 H 0.5526 0.1043 0.1350 0.063 Uiso 1 1 calc R
C42 C 0.6362(2) 0.1761(2) 0.21332(15) 0.0551(7) Uani 1 1 d .
H42 H 0.5843 0.2181 0.2199 0.066 Uiso 1 1 calc R
C43 C 0.73235(19) 0.18315(18) 0.25467(12) 0.0420(6) Uani 1 1 d .
C44 C 0.8031(2) 0.11274(18) 0.24528(13) 0.0482(7) Uani 1 1 d .
H44 H 0.8672 0.1111 0.2740 0.058 Uiso 1 1 calc R
C45 C 0.7781(2) 0.04557(18) 0.19349(13) 0.0462(6) Uani 1 1 d .
H45 H 0.8266 -0.0008 0.1881 0.055 Uiso 1 1 calc R
C46 C 0.76075(19) 0.26481(18) 0.30293(13) 0.0429(6) Uani 1 1 d .
C47 C 0.6989(2) 0.3440(2) 0.30278(17) 0.0672(9) Uani 1 1 d .
H47 H 0.6351 0.3454 0.2737 0.081 Uiso 1 1 calc R
C48 C 0.8519(2) 0.2684(2) 0.34800(19) 0.0846(12) Uani 1 1 d .
H48 H 0.8968 0.2163 0.3511 0.102 Uiso 1 1 calc R
C49 C 0.8781(2) 0.1517(2) -0.11111(19) 0.0828(12) Uani 1 1 d .
H49 H 0.9411 0.1519 -0.0811 0.099 Uiso 1 1 calc R
C50 C 0.7302(2) 0.0788(2) -0.15478(17) 0.0669(9) Uani 1 1 d .
H50 H 0.6862 0.0262 -0.1563 0.080 Uiso 1 1 calc R

loop_
_atom_site_aniso_label
_atom_site_aniso_U_11
_atom_site_aniso_U_22
_atom_site_aniso_U_33
_atom_site_aniso_U_23
_atom_site_aniso_U_13
_atom_site_aniso_U_12
Mn1 0.0373(2) 0.02090(18) 0.0475(2) -0.00381(15) 0.00114(15) -0.00033(14)
Mn2 0.0356(2) 0.02566(19) 0.0530(2) 0.00392(15) 0.00843(16) -0.00222(14)
O1 0.0474(11) 0.0342(10) 0.0695(12) 0.0056(9) 0.0011(9) -0.0142(8)
O2 0.0432(10) 0.0292(9) 0.0675(12) 0.0054(8) -0.0053(9) -0.0039(7)
O3 0.0908(16) 0.0459(12) 0.0700(13) -0.0276(10) -0.0160(12) 0.0186(11)
O4 0.0551(11) 0.0285(9) 0.0595(11) 0.0047(8) 0.0084(9) 0.0099(8)
O5 0.0482(11) 0.0289(9) 0.0618(11) -0.0042(8) 0.0018(9) -0.0031(8)
O6 0.0495(12) 0.0414(11) 0.1011(16) -0.0081(11) 0.0336(11) -0.0012(9)
O7 0.0465(10) 0.0289(9) 0.0651(12) 0.0103(8) 0.0102(9) 0.0011(7)
O8 0.0652(14) 0.0485(12) 0.0799(14) 0.0076(10) -0.0021(11) -0.0229(10)
O9 0.136(2) 0.0380(12) 0.0945(17) 0.0250(11) -0.0535(16) -0.0388(13)
O10 0.149(2) 0.0232(10) 0.0505(11) 0.0024(8) -0.0006(13) 0.0101(11)
N1 0.0445(12) 0.0340(11) 0.0522(13) -0.0080(9) 0.0044(10) -0.0009(9)
N2 0.0497(13) 0.0379(12) 0.0554(13) 0.0114(10) 0.0071(11) -0.0017(10)
C1 0.0453(14) 0.0247(12) 0.0441(14) -0.0008(10) 0.0047(11) -0.0008(10)
C2 0.0687(19) 0.0455(17) 0.0620(18) -0.0103(14) 0.0257(15) -0.0147(14)
C3 0.099(3) 0.0408(17) 0.0618(19) -0.0190(14) 0.0151(18) -0.0073(16)
C4 0.078(2) 0.0316(15) 0.0606(19) 0.0093(13) -0.0133(16) -0.0151(14)
C5 0.077(2) 0.072(2) 0.079(2) 0.0179(19) 0.0206(19) -0.0322(18)
C6 0.071(2) 0.0578(19) 0.0565(17) -0.0087(14) 0.0226(15) -0.0075(16)
C7 0.0574(18) 0.0282(13) 0.0526(16) -0.0011(12) -0.0108(13) 0.0017(12)
C8 0.079(2) 0.0298(14) 0.0643(18) 0.0105(13) -0.0128(16) -0.0174(14)
C9 0.077(2) 0.0373(16) 0.084(2) 0.0123(15) -0.0210(18) -0.0297(15)
C10 0.0542(17) 0.0362(15) 0.0704(19) 0.0079(13) -0.0113(14) -0.0126(13)
C11 0.0396(13) 0.0266(12) 0.0462(14) -0.0014(10) 0.0037(11) -0.0057(10)
C12 0.0576(18) 0.0381(15) 0.0726(19) 0.0144(13) -0.0129(15) -0.0195(13)
C13 0.066(2) 0.0489(18) 0.078(2) 0.0191(15) -0.0268(16) -0.0172(15)
C14 0.0368(13) 0.0258(12) 0.0470(14) -0.0029(10) 0.0107(11) -0.0028(10)
C21 0.0420(14) 0.0235(12) 0.0497(15) 0.0009(10) 0.0009(11) 0.0009(10)
C22 0.079(2) 0.0290(14) 0.0580(17) 0.0028(12) 0.0207(15) 0.0051(13)
C23 0.096(2) 0.0256(14) 0.0667(19) -0.0018(13) 0.0186(17) 0.0149(14)
C24 0.075(2) 0.0243(13) 0.0494(15) 0.0024(11) -0.0027(14) 0.0024(12)
C25 0.092(2) 0.0346(15) 0.0441(15) 0.0016(12) 0.0104(15) 0.0059(14)
C26 0.074(2) 0.0279(13) 0.0532(16) -0.0030(11) 0.0086(14) 0.0084(13)
C27 0.0382(14) 0.0242(12) 0.0524(15) 0.0004(11) -0.0018(11) -0.0004(10)
C28 0.098(2) 0.0205(13) 0.0498(16) 0.0050(11) 0.0003(16) 0.0039(14)
C29 0.073(2) 0.0291(14) 0.0714(19) 0.0019(13) 0.0080(16) 0.0154(13)
C30 0.0529(16) 0.0284(13) 0.0647(17) 0.0024(12) 0.0022(13) 0.0011(11)
C31 0.0469(15) 0.0246(12) 0.0494(14) 0.0053(10) 0.0064(11) 0.0010(10)
C32 0.0542(18) 0.0414(16) 0.085(2) -0.0091(15) -0.0076(16) 0.0054(13)
C33 0.078(2) 0.0424(17) 0.082(2) -0.0133(16) -0.0198(18) -0.0024(16)
C34 0.0486(15) 0.0240(12) 0.0478(14) 0.0062(10) 0.0148(12) 0.0001(11)
C41 0.0387(15) 0.0497(16) 0.0650(18) -0.0186(14) 0.0005(13) 0.0011(12)
C42 0.0422(15) 0.0535(17) 0.0683(18) -0.0228(14) 0.0074(13) 0.0054(13)
C43 0.0439(15) 0.0378(14) 0.0434(14) -0.0060(11) 0.0061(11) 0.0007(11)
C44 0.0508(16) 0.0397(15) 0.0481(15) -0.0047(12) -0.0052(12) 0.0069(12)
C45 0.0495(16) 0.0343(14) 0.0520(15) -0.0045(11) 0.0030(12) 0.0056(11)
C46 0.0458(15) 0.0360(14) 0.0452(14) -0.0063(11) 0.0047(11) 0.0013(11)
C47 0.0544(18) 0.0540(18) 0.081(2) -0.0277(16) -0.0158(16) 0.0108(14)
C48 0.063(2) 0.062(2) 0.112(3) -0.047(2) -0.0266(19) 0.0275(16)
C49 0.0566(19) 0.069(2) 0.105(3) 0.047(2) -0.0287(18) -0.0227(17)
C50 0.0559(19) 0.0466(17) 0.089(2) 0.0246(16) -0.0083(17) -0.0124(14)

loop_
_atom_type_symbol
_atom_type_description
_atom_type_scat_dispersion_real
_atom_type_scat_dispersion_imag
_atom_type_scat_source
C C 0.0033 0.0016 'International Tables Vol C Tables 4.2.6.8 and 6.1.1.4'
H H 0.0000 0.0000 'International Tables Vol C Tables 4.2.6.8 and 6.1.1.4'
N N 0.0061 0.0033 'International Tables Vol C Tables 4.2.6.8 and 6.1.1.4'
O O 0.0106 0.0060 'International Tables Vol C Tables 4.2.6.8 and 6.1.1.4'
Mn Mn 0.3368 0.7283 'International Tables Vol C Tables 4.2.6.8 and 6.1.1.4'

loop_
_geom_angle_atom_site_label_1
_geom_angle_atom_site_label_2
_geom_angle_atom_site_label_3
_geom_angle
_geom_angle_site_symmetry_1
_geom_angle_site_symmetry_3
O1 Mn1 O2 100.89(7) . .
O1 Mn1 O3 96.40(8) . .
O2 Mn1 O3 99.35(8) . .
O1 Mn1 O4 100.46(7) . .
O2 Mn1 O4 157.50(7) . .
O3 Mn1 O4 85.22(7) . .
O1 Mn1 N1 83.99(8) . .
O2 Mn1 N1 91.70(7) . .
O3 Mn1 N1 168.64(8) . .
O4 Mn1 N1 83.54(7) . .
O1 Mn1 O5 169.16(7) . .
O2 Mn1 O5 75.69(6) . .
O3 Mn1 O5 94.32(8) . .
O4 Mn1 O5 82.03(6) . .
N1 Mn1 O5 85.82(7) . .
O6 Mn2 O7 97.19(8) . .
O6 Mn2 O8 105.68(9) . .
O7 Mn2 O8 87.51(7) . .
O6 Mn2 O5 121.50(7) . .
O7 Mn2 O5 94.88(7) . .
O8 Mn2 O5 131.91(8) . .
O6 Mn2 N2 91.91(8) . .
O7 Mn2 N2 170.44(8) . .
O8 Mn2 N2 87.19(8) . .
O5 Mn2 N2 82.79(8) . .
C14 O1 Mn1 140.75(18) 3_655 .
C14 O2 Mn1 126.55(15) . .
C7 O3 Mn1 158.6(2) . .
C27 O4 Mn1 131.53(16) . .
C34 O5 Mn2 106.39(16) . .
C34 O5 Mn1 150.33(17) . .
Mn2 O5 Mn1 94.58(6) . .
C34 O6 Mn2 154.71(18) 3_755 .
C27 O7 Mn2 130.10(16) . .
C7 O8 Mn2 106.43(18) . .
C8 O9 C4 119.0(2) . .
C24 O10 C28 118.4(2) . .
C41 N1 C45 117.0(2) . .
C41 N1 Mn1 117.30(17) . .
C45 N1 Mn1 122.63(18) . .
C49 N2 C50 115.7(2) . .
C49 N2 Mn2 121.82(18) . .
C50 N2 Mn2 122.35(18) . .
C6 C1 C2 118.3(2) . .
C6 C1 C7 121.6(2) . .
C2 C1 C7 120.1(3) . .
C1 C2 C3 121.4(3) . .
C4 C3 C2 119.3(3) 1_545 .
C3 C4 C5 121.3(3) 1_565 1_565
C3 C4 O9 118.2(3) 1_565 .
C5 C4 O9 120.3(3) 1_565 .
C4 C5 C6 119.4(3) 1_545 .
C1 C6 C5 120.3(3) . .
O8 C7 O3 123.4(3) . .
O8 C7 C1 117.7(3) . .
O3 C7 C1 118.8(3) . .
C13 C8 C9 120.6(2) . .
C13 C8 O9 115.2(2) . .
C9 C8 O9 124.2(2) . .
C8 C9 C10 119.2(2) . .
C11 C10 C9 121.4(2) . .
C10 C11 C12 117.9(2) . .
C10 C11 C14 121.8(2) . .
C12 C11 C14 120.2(2) . .
C11 C12 C13 121.2(2) . .
C8 C13 C12 119.7(3) . .
O2 C14 O1 124.3(2) . 3_655
O2 C14 C11 118.7(2) . .
O1 C14 C11 117.0(2) 3_655 .
C26 C21 C22 118.4(2) . .
C26 C21 C27 121.1(2) . .
C22 C21 C27 120.5(2) . .
C21 C22 C23 120.7(3) . 1_545
C24 C23 C22 119.6(3) . 1_565
C25 C24 C23 120.8(2) . .
C25 C24 O10 116.0(3) . .
C23 C24 O10 123.1(2) . .
C24 C25 C26 119.1(3) . 1_565
C21 C26 C25 121.4(2) . 1_545
O4 C27 O7 125.8(2) . .
O4 C27 C21 117.6(2) . .
O7 C27 C21 116.6(2) . .
C33 C28 C29 120.8(3) . .
C33 C28 O10 118.8(3) . .
C29 C28 O10 120.2(3) . .
C28 C29 C30 119.5(3) . .
C31 C30 C29 120.1(3) . .
C30 C31 C32 119.2(2) . .
C30 C31 C34 120.4(2) . .
C32 C31 C34 120.5(2) . .
C31 C32 C33 120.4(3) . .
C28 C33 C32 120.0(3) . .
O6 C34 O5 120.4(2) 3_755 .
O6 C34 C31 119.3(2) 3_755 .
O5 C34 C31 120.2(2) . .
N1 C41 C42 123.4(2) . .
C41 C42 C43 119.9(2) . .
C42 C43 C44 116.4(2) . .
C42 C43 C46 121.8(2) . .
C44 C43 C46 121.6(2) . .
C45 C44 C43 119.9(2) . .
N1 C45 C44 123.1(2) . .
C48 C46 C47 115.6(2) . .
C48 C46 C43 122.4(2) . .
C47 C46 C43 121.9(2) . .
C46 C47 C50 120.6(3) . 4_566
C46 C48 C49 120.6(3) . 4_566
N2 C49 C48 124.0(3) . 4_565
N2 C50 C47 123.6(3) . 4_565

loop_
_geom_bond_atom_site_label_1
_geom_bond_atom_site_label_2
_geom_bond_distance
_geom_bond_site_symmetry_2
Mn1 O1 2.0860(19) .
Mn1 O2 2.1414(17) .
Mn1 O3 2.157(2) .
Mn1 O4 2.1797(17) .
Mn1 N1 2.252(2) .
Mn1 O5 2.4205(18) .
Mn2 O6 2.071(2) .
Mn2 O7 2.1010(17) .
Mn2 O8 2.1462(19) .
Mn2 O5 2.2035(18) .
Mn2 N2 2.234(2) .
O1 C14 1.255(3) 3_655
O2 C14 1.244(3) .
O3 C7 1.253(3) .
O4 C27 1.250(3) .
O5 C34 1.252(3) .
O6 C34 1.249(3) 3_755
O7 C27 1.258(3) .
O8 C7 1.250(3) .
O9 C8 1.388(3) .
O9 C4 1.391(3) .
O10 C24 1.385(3) .
O10 C28 1.397(3) .
N1 C41 1.332(3) .
N1 C45 1.333(3) .
N2 C49 1.314(3) .
N2 C50 1.323(3) .
C1 C6 1.370(4) .
C1 C2 1.371(4) .
C1 C7 1.497(3) .
C2 C3 1.383(4) .
C3 C4 1.344(4) 1_545
C4 C3 1.344(4) 1_565
C4 C5 1.356(5) 1_565
C5 C4 1.356(5) 1_545
C5 C6 1.398(4) .
C8 C13 1.361(4) .
C8 C9 1.365(4) .
C9 C10 1.388(4) .
C10 C11 1.373(3) .
C11 C12 1.375(3) .
C11 C14 1.508(3) .
C12 C13 1.381(4) .
C14 O1 1.255(3) 3_655
C21 C26 1.376(4) .
C21 C22 1.380(3) .
C21 C27 1.508(3) .
C22 C23 1.389(4) 1_545
C23 C24 1.369(4) .
C23 C22 1.389(4) 1_565
C24 C25 1.368(4) .
C25 C26 1.387(4) 1_565
C26 C25 1.387(4) 1_545
C28 C33 1.359(4) .
C28 C29 1.369(4) .
C29 C30 1.393(4) .
C30 C31 1.379(4) .
C31 C32 1.381(4) .
C31 C34 1.495(3) .
C32 C33 1.381(4) .
C34 O6 1.249(3) 3_755
C41 C42 1.374(3) .
C42 C43 1.384(3) .
C43 C44 1.391(3) .
C43 C46 1.480(3) .
C44 C45 1.376(3) .
C46 C48 1.362(4) .
C46 C47 1.369(4) .
C47 C50 1.372(4) 4_566
C48 C49 1.373(4) 4_566
C49 C48 1.373(4) 4_565
C50 C47 1.372(4) 4_565
